data_7026863
loop_
_publ_author_name
'Kumar, Manoj'
'Bhalla, Vandana'
'Dhir, Abhimanew'
'Babu, J. Nagendra'

_publ_section_title
;
 A Ni2+ selective chemosensor based on partial cone conformation of
 calix[4]arene.
;
_journal_issue 42
_journal_name_full 'Dalton transactions (Cambridge, England : 2003)'
_journal_page_first 10116
_journal_page_last 10121
_journal_paper_doi 10.1039/c0dt00804d
_journal_volume 39
_journal_year 2010
_chemical_formula_sum 'C54 H70 N2 O4'
_chemical_formula_weight 811.12
_chemical_name_systematic
;
?
;
_space_group_IT_number 14
_symmetry_cell_setting monoclinic
_symmetry_space_group_name_Hall '-P 2ybc'
_symmetry_space_group_name_H-M 'P 1 21/c 1'
_atom_sites_solution_hydrogens geom
_atom_sites_solution_primary direct
_atom_sites_solution_secondary difmap
_audit_creation_method SHELXL-97
_cell_angle_alpha 90.00
_cell_angle_beta 92.775(3)
_cell_angle_gamma 90.00
_cell_formula_units_Z 4
_cell_length_a 19.6802(7)
_cell_length_b 12.6096(4)
_cell_length_c 19.7919(6)
_cell_measurement_reflns_used 11373
_cell_measurement_temperature 150(2)
_cell_measurement_theta_max 32.8420
_cell_measurement_theta_min 3.2645
_cell_volume 4905.8(3)
_computing_cell_refinement 'CrysAlis RED, Oxford Diffraction Ltd.,'
_computing_data_collection 'CrysAlis CCD, Oxford Diffraction Ltd.,'
_computing_data_reduction 'CrysAlis RED, Oxford Diffraction Ltd.,'
_computing_molecular_graphics Ortep3
_computing_publication_material Shelx97
_computing_structure_refinement 'SHELXL-97 (Sheldrick, 1997)'
_computing_structure_solution 'SHELXS-97 (Sheldrick, 1997)'
_diffrn_ambient_temperature 150(2)
_diffrn_detector_area_resol_mean 15.9948
_diffrn_measured_fraction_theta_full 0.998
_diffrn_measured_fraction_theta_max 0.998
_diffrn_measurement_device_type 'OXFORD DIFFRACTION XCALIBUR-S'
_diffrn_measurement_method \w/q-scan
_diffrn_radiation_monochromator graphite
_diffrn_radiation_source 'Enhance (Mo) X-ray Source'
_diffrn_radiation_type MoK\a
_diffrn_radiation_wavelength 0.71073
_diffrn_reflns_av_R_equivalents 0.0542
_diffrn_reflns_av_sigmaI/netI 0.0562
_diffrn_reflns_limit_h_max 23
_diffrn_reflns_limit_h_min -23
_diffrn_reflns_limit_k_max 13
_diffrn_reflns_limit_k_min -14
_diffrn_reflns_limit_l_max 23
_diffrn_reflns_limit_l_min -23
_diffrn_reflns_number 33646
_diffrn_reflns_theta_full 25.00
_diffrn_reflns_theta_max 25.00
_diffrn_reflns_theta_min 3.28
_exptl_absorpt_coefficient_mu 0.068
_exptl_absorpt_correction_T_max 0.9872
_exptl_absorpt_correction_T_min 0.9812
_exptl_absorpt_correction_type multi-scan
_exptl_absorpt_process_details
;
CrysAlis RED, Oxford Diffraction Ltd.,
Version 1.171.31.7 (release 18-10-2006 CrysAlis171 .NET)
(compiled Oct 18 2006,16:28:17)
Empirical absorption correction using spherical harmonics,
implemented in SCALE3 ABSPACK scaling algorithm.
;
_exptl_crystal_colour colourless
_exptl_crystal_density_diffrn 1.098
_exptl_crystal_density_method 'not measured'
_exptl_crystal_description block
_exptl_crystal_F_000 1760
_exptl_crystal_size_max 0.28
_exptl_crystal_size_mid 0.23
_exptl_crystal_size_min 0.19
_refine_diff_density_max 0.377
_refine_diff_density_min -0.310
_refine_diff_density_rms 0.039
_refine_ls_extinction_method none
_refine_ls_goodness_of_fit_ref 0.900
_refine_ls_hydrogen_treatment riding
_refine_ls_matrix_type full
_refine_ls_number_parameters 555
_refine_ls_number_reflns 8612
_refine_ls_number_restraints 0
_refine_ls_restrained_S_all 0.900
_refine_ls_R_factor_all 0.0816
_refine_ls_R_factor_gt 0.0478
_refine_ls_shift/su_max 0.000
_refine_ls_shift/su_mean 0.000
_refine_ls_structure_factor_coef Fsqd
_refine_ls_weighting_details 'calc w=1/[\s^2^(Fo^2^)+(0.0782P)^2^+0.0000P] where P=(Fo^2^+2Fc^2^)/3'
_refine_ls_weighting_scheme calc
_refine_ls_wR_factor_gt 0.1224
_refine_ls_wR_factor_ref 0.1318
_reflns_number_gt 5242
_reflns_number_total 8612
_reflns_threshold_expression >2sigma(I)
_cod_data_source_file c0dt00804d.txt
_cod_data_source_block gnu042
_cod_depositor_comments
;
The following automatic conversions were performed:

'_symmetry_cell_setting' value 'Monoclinic' changed to 'monoclinic'
according to /home/saulius/struct/CIF-dictionaries/cif_core.dic
dictionary named 'cif_core.dic' version 2.4.2 from 2011-04-26.

Automatic conversion script
Id: cif_fix_values 1891 2012-01-12 08:04:46Z andrius 
;
_cod_original_sg_symbol_H-M 'P 21/c'
_cod_database_code 7026863

loop_
_symmetry_equiv_pos_as_xyz
'x, y, z'
'-x, y+1/2, -z+1/2'
'-x, -y, -z'
'x, -y-1/2, z-1/2'

loop_
_atom_site_label
_atom_site_type_symbol
_atom_site_fract_x
_atom_site_fract_y
_atom_site_fract_z
_atom_site_U_iso_or_equiv
_atom_site_adp_type
_atom_site_occupancy
_atom_site_symmetry_multiplicity
_atom_site_calc_flag
_atom_site_refinement_flags
O1 O 0.70417(7) 0.42543(10) 0.52215(6) 0.0312(3) Uani 1 1 d .
O2 O 0.71402(6) 0.36922(10) 0.67729(6) 0.0303(3) Uani 1 1 d .
O3 O 0.85214(7) 0.39048(9) 0.75999(6) 0.0298(3) Uani 1 1 d .
O4 O 0.87697(7) 0.17686(9) 0.57675(6) 0.0315(3) Uani 1 1 d .
N1 N 0.72459(11) 0.59169(15) 0.78039(11) 0.0577(6) Uani 1 1 d .
N2 N 0.95253(12) -0.06301(16) 0.57556(11) 0.0639(6) Uani 1 1 d .
C1 C 0.66484(11) 0.47274(15) 0.46703(10) 0.0359(5) Uani 1 1 d .
H1A H 0.6169 0.4496 0.4684 0.043 Uiso 1 1 calc R
H1B H 0.6825 0.4491 0.4235 0.043 Uiso 1 1 calc R
C2 C 0.66858(13) 0.59028(16) 0.47176(11) 0.0483(6) Uani 1 1 d .
H2A H 0.7164 0.6134 0.4684 0.058 Uiso 1 1 calc R
H2B H 0.6529 0.6135 0.5162 0.058 Uiso 1 1 calc R
C3 C 0.62455(15) 0.64194(19) 0.41534(14) 0.0716(9) Uani 1 1 d .
H3A H 0.6384 0.6160 0.3714 0.107 Uiso 1 1 calc R
H3B H 0.6302 0.7191 0.4174 0.107 Uiso 1 1 calc R
H3C H 0.5767 0.6239 0.4209 0.107 Uiso 1 1 calc R
C4 C 0.69612(10) 0.31564(15) 0.52309(9) 0.0276(4) Uani 1 1 d .
C5 C 0.74516(10) 0.25192(14) 0.49572(9) 0.0271(4) Uani 1 1 d .
C6 C 0.73312(11) 0.14316(15) 0.49256(9) 0.0314(5) Uani 1 1 d .
H6 H 0.7664 0.0988 0.4739 0.038 Uiso 1 1 calc R
C7 C 0.67429(11) 0.09665(15) 0.51564(9) 0.0327(5) Uani 1 1 d .
C8 C 0.62913(11) 0.16324(16) 0.54730(10) 0.0347(5) Uani 1 1 d .
H8 H 0.5900 0.1332 0.5661 0.042 Uiso 1 1 calc R
C9 C 0.63919(10) 0.27183(15) 0.55233(9) 0.0298(5) Uani 1 1 d .
C10 C 0.65752(12) -0.02035(16) 0.50252(11) 0.0430(6) Uani 1 1 d .
C11 C 0.72075(15) -0.0861(2) 0.4934(2) 0.0885(11) Uani 1 1 d .
H11A H 0.7536 -0.0732 0.5313 0.133 Uiso 1 1 calc R
H11B H 0.7410 -0.0663 0.4509 0.133 Uiso 1 1 calc R
H11C H 0.7086 -0.1615 0.4921 0.133 Uiso 1 1 calc R
C12 C 0.61062(19) -0.0252(2) 0.43803(15) 0.0868(11) Uani 1 1 d .
H12A H 0.6356 -0.0010 0.3993 0.130 Uiso 1 1 calc R
H12B H 0.5710 0.0206 0.4435 0.130 Uiso 1 1 calc R
H12C H 0.5954 -0.0984 0.4303 0.130 Uiso 1 1 calc R
C13 C 0.61993(16) -0.0689(2) 0.56016(15) 0.0728(8) Uani 1 1 d .
H13A H 0.6118 -0.1443 0.5510 0.109 Uiso 1 1 calc R
H13B H 0.5763 -0.0325 0.5642 0.109 Uiso 1 1 calc R
H13C H 0.6474 -0.0611 0.6025 0.109 Uiso 1 1 calc R
C14 C 0.59118(10) 0.33975(16) 0.59166(9) 0.0333(5) Uani 1 1 d .
H14A H 0.5440 0.3283 0.5736 0.040 Uiso 1 1 calc R
H14B H 0.6025 0.4155 0.5852 0.040 Uiso 1 1 calc R
C15 C 0.71927(11) 0.48002(15) 0.66924(10) 0.0382(5) Uani 1 1 d .
H15A H 0.6795 0.5051 0.6411 0.046 Uiso 1 1 calc R
H15B H 0.7605 0.4956 0.6443 0.046 Uiso 1 1 calc R
C16 C 0.72275(11) 0.54026(17) 0.73276(11) 0.0399(5) Uani 1 1 d .
C17 C 0.65544(9) 0.32997(14) 0.70625(9) 0.0261(4) Uani 1 1 d .
C18 C 0.59556(10) 0.31398(15) 0.66667(10) 0.0296(5) Uani 1 1 d .
C19 C 0.54120(10) 0.26720(15) 0.69718(10) 0.0335(5) Uani 1 1 d .
H19 H 0.5003 0.2557 0.6707 0.040 Uiso 1 1 calc R
C20 C 0.54352(10) 0.23614(15) 0.76483(10) 0.0349(5) Uani 1 1 d .
C21 C 0.60485(10) 0.25239(15) 0.80165(10) 0.0333(5) Uani 1 1 d .
H21 H 0.6083 0.2313 0.8478 0.040 Uiso 1 1 calc R
C22 C 0.66109(10) 0.29822(14) 0.77344(9) 0.0276(4) Uani 1 1 d .
C23 C 0.48177(11) 0.18226(19) 0.79442(12) 0.0482(6) Uani 1 1 d .
C24 C 0.41929(11) 0.2541(2) 0.78472(13) 0.0553(7) Uani 1 1 d .
H24A H 0.4290 0.3232 0.8058 0.083 Uiso 1 1 calc R
H24B H 0.3805 0.2213 0.8059 0.083 Uiso 1 1 calc R
H24C H 0.4084 0.2639 0.7363 0.083 Uiso 1 1 calc R
C25 C 0.46863(14) 0.0770(2) 0.75807(18) 0.0801(9) Uani 1 1 d .
H25A H 0.4600 0.0901 0.7096 0.120 Uiso 1 1 calc R
H25B H 0.4289 0.0424 0.7764 0.120 Uiso 1 1 calc R
H25C H 0.5085 0.0311 0.7649 0.120 Uiso 1 1 calc R
C26 C 0.49285(14) 0.1627(3) 0.87070(15) 0.0965(12) Uani 1 1 d .
H26A H 0.5299 0.1115 0.8787 0.145 Uiso 1 1 calc R
H26B H 0.4510 0.1343 0.8886 0.145 Uiso 1 1 calc R
H26C H 0.5047 0.2296 0.8935 0.145 Uiso 1 1 calc R
C27 C 0.72793(10) 0.30838(16) 0.81411(9) 0.0305(5) Uani 1 1 d .
H27A H 0.7430 0.3832 0.8132 0.037 Uiso 1 1 calc R
H27B H 0.7207 0.2894 0.8618 0.037 Uiso 1 1 calc R
C28 C 0.87738(12) 0.43294(16) 0.82375(10) 0.0397(5) Uani 1 1 d .
H28A H 0.9172 0.3913 0.8410 0.048 Uiso 1 1 calc R
H28B H 0.8417 0.4285 0.8572 0.048 Uiso 1 1 calc R
C29 C 0.89761(12) 0.54666(16) 0.81415(10) 0.0405(5) Uani 1 1 d .
H29A H 0.8671 0.5790 0.7786 0.049 Uiso 1 1 calc R
H29B H 0.9446 0.5492 0.7984 0.049 Uiso 1 1 calc R
C30 C 0.89416(12) 0.61086(18) 0.87848(12) 0.0491(6) Uani 1 1 d .
H30A H 0.8468 0.6161 0.8911 0.074 Uiso 1 1 calc R
H30B H 0.9122 0.6821 0.8711 0.074 Uiso 1 1 calc R
H30C H 0.9213 0.5759 0.9149 0.074 Uiso 1 1 calc R
C31 C 0.84171(10) 0.28124(14) 0.76074(9) 0.0263(4) Uani 1 1 d .
C32 C 0.78340(10) 0.23887(14) 0.78800(9) 0.0266(4) Uani 1 1 d .
C33 C 0.77610(10) 0.12922(14) 0.78832(9) 0.0285(4) Uani 1 1 d .
H33 H 0.7368 0.0996 0.8069 0.034 Uiso 1 1 calc R
C34 C 0.82412(10) 0.06085(14) 0.76245(9) 0.0286(5) Uani 1 1 d .
C35 C 0.87930(10) 0.10737(15) 0.73236(9) 0.0284(4) Uani 1 1 d .
H35 H 0.9118 0.0628 0.7126 0.034 Uiso 1 1 calc R
C36 C 0.88854(9) 0.21651(14) 0.73015(9) 0.0264(4) Uani 1 1 d .
C37 C 0.81439(11) -0.05957(15) 0.76568(10) 0.0368(5) Uani 1 1 d .
C38 C 0.7568(2) -0.0912(2) 0.7184(3) 0.146(2) Uani 1 1 d .
H38A H 0.7146 -0.0593 0.7331 0.218 Uiso 1 1 calc R
H38B H 0.7524 -0.1686 0.7183 0.218 Uiso 1 1 calc R
H38C H 0.7655 -0.0665 0.6727 0.218 Uiso 1 1 calc R
C39 C 0.8024(3) -0.0917(2) 0.83765(17) 0.1266(17) Uani 1 1 d .
H39A H 0.7598 -0.0600 0.8517 0.190 Uiso 1 1 calc R
H39B H 0.8402 -0.0667 0.8675 0.190 Uiso 1 1 calc R
H39C H 0.7993 -0.1691 0.8405 0.190 Uiso 1 1 calc R
C40 C 0.87747(15) -0.11980(19) 0.74690(18) 0.0805(10) Uani 1 1 d .
H40A H 0.8696 -0.1961 0.7517 0.121 Uiso 1 1 calc R
H40B H 0.9161 -0.0984 0.7770 0.121 Uiso 1 1 calc R
H40C H 0.8875 -0.1038 0.7000 0.121 Uiso 1 1 calc R
C41 C 0.94653(10) 0.26520(15) 0.69302(10) 0.0310(5) Uani 1 1 d .
H41A H 0.9762 0.2079 0.6772 0.037 Uiso 1 1 calc R
H41B H 0.9741 0.3103 0.7248 0.037 Uiso 1 1 calc R
C42 C 0.92411(14) 0.12720(17) 0.53492(12) 0.0533(7) Uani 1 1 d .
H42A H 0.9669 0.1685 0.5359 0.064 Uiso 1 1 calc R
H42B H 0.9052 0.1252 0.4877 0.064 Uiso 1 1 calc R
C43 C 0.93803(11) 0.02014(17) 0.55849(11) 0.0396(5) Uani 1 1 d .
C44 C 0.88493(9) 0.28706(14) 0.57820(9) 0.0263(4) Uani 1 1 d .
C45 C 0.92150(9) 0.33176(15) 0.63273(9) 0.0272(4) Uani 1 1 d .
C46 C 0.93271(10) 0.44061(15) 0.63184(9) 0.0289(5) Uani 1 1 d .
H46 H 0.9584 0.4721 0.6684 0.035 Uiso 1 1 calc R
C47 C 0.90755(9) 0.50534(14) 0.57917(9) 0.0280(4) Uani 1 1 d .
C48 C 0.86761(10) 0.45659(14) 0.52805(9) 0.0292(5) Uani 1 1 d .
H48 H 0.8479 0.4996 0.4929 0.035 Uiso 1 1 calc R
C49 C 0.85527(10) 0.34821(14) 0.52611(9) 0.0274(4) Uani 1 1 d .
C50 C 0.91941(11) 0.62532(14) 0.57834(10) 0.0325(5) Uani 1 1 d .
C51 C 0.97561(15) 0.66005(19) 0.62944(15) 0.0730(9) Uani 1 1 d .
H51A H 0.9634 0.6396 0.6751 0.110 Uiso 1 1 calc R
H51B H 0.9811 0.7372 0.6273 0.110 Uiso 1 1 calc R
H51C H 1.0184 0.6256 0.6188 0.110 Uiso 1 1 calc R
C52 C 0.85314(14) 0.68055(18) 0.59592(15) 0.0644(8) Uani 1 1 d .
H52A H 0.8165 0.6589 0.5636 0.097 Uiso 1 1 calc R
H52B H 0.8592 0.7576 0.5937 0.097 Uiso 1 1 calc R
H52C H 0.8414 0.6604 0.6417 0.097 Uiso 1 1 calc R
C53 C 0.93773(15) 0.66191(18) 0.50843(12) 0.0587(7) Uani 1 1 d .
H53A H 0.9786 0.6245 0.4951 0.088 Uiso 1 1 calc R
H53B H 0.9465 0.7384 0.5092 0.088 Uiso 1 1 calc R
H53C H 0.9000 0.6465 0.4758 0.088 Uiso 1 1 calc R
C54 C 0.80966(10) 0.30038(15) 0.47030(9) 0.0301(5) Uani 1 1 d .
H54A H 0.8353 0.2449 0.4469 0.036 Uiso 1 1 calc R
H54B H 0.7972 0.3562 0.4368 0.036 Uiso 1 1 calc R

loop_
_atom_site_aniso_label
_atom_site_aniso_U_11
_atom_site_aniso_U_22
_atom_site_aniso_U_33
_atom_site_aniso_U_23
_atom_site_aniso_U_13
_atom_site_aniso_U_12
O1 0.0331(8) 0.0309(7) 0.0290(7) 0.0012(6) -0.0041(6) 0.0018(6)
O2 0.0272(7) 0.0345(8) 0.0292(7) 0.0009(6) 0.0021(6) -0.0022(6)
O3 0.0335(8) 0.0284(7) 0.0272(7) 0.0002(6) -0.0036(6) -0.0021(6)
O4 0.0350(8) 0.0260(7) 0.0338(7) -0.0001(6) 0.0061(6) 0.0024(6)
N1 0.0699(15) 0.0456(12) 0.0560(13) -0.0114(10) -0.0137(12) 0.0075(11)
N2 0.0785(16) 0.0346(12) 0.0807(16) 0.0054(11) 0.0245(13) 0.0102(11)
C1 0.0372(12) 0.0418(12) 0.0282(11) 0.0027(9) -0.0049(9) 0.0034(10)
C2 0.0574(15) 0.0401(13) 0.0464(14) -0.0016(10) -0.0082(12) 0.0110(12)
C3 0.078(2) 0.0462(15) 0.087(2) 0.0063(14) -0.0280(17) 0.0156(14)
C4 0.0321(11) 0.0292(10) 0.0207(10) -0.0009(8) -0.0063(9) -0.0005(9)
C5 0.0309(11) 0.0312(11) 0.0187(9) -0.0007(8) -0.0031(8) -0.0027(9)
C6 0.0358(12) 0.0329(11) 0.0252(10) -0.0026(8) -0.0017(9) -0.0003(10)
C7 0.0402(12) 0.0328(11) 0.0249(10) 0.0030(9) -0.0017(9) -0.0028(10)
C8 0.0323(12) 0.0411(12) 0.0304(11) 0.0017(9) -0.0001(9) -0.0071(10)
C9 0.0287(11) 0.0376(11) 0.0225(10) -0.0001(8) -0.0049(9) 0.0008(9)
C10 0.0492(14) 0.0309(12) 0.0486(13) -0.0002(10) 0.0007(11) -0.0083(11)
C11 0.069(2) 0.0356(14) 0.162(3) -0.0082(17) 0.020(2) -0.0029(15)
C12 0.127(3) 0.0518(16) 0.077(2) -0.0123(14) -0.035(2) -0.0190(18)
C13 0.086(2) 0.0459(15) 0.088(2) 0.0053(14) 0.0237(18) -0.0167(15)
C14 0.0263(11) 0.0418(12) 0.0315(11) 0.0003(9) -0.0027(9) 0.0023(9)
C15 0.0406(13) 0.0394(12) 0.0345(11) 0.0018(9) -0.0003(10) -0.0079(10)
C16 0.0398(13) 0.0348(12) 0.0442(13) 0.0001(10) -0.0077(11) -0.0009(10)
C17 0.0236(10) 0.0258(10) 0.0291(10) -0.0024(8) 0.0040(8) 0.0025(8)
C18 0.0264(11) 0.0305(10) 0.0318(11) -0.0006(8) 0.0008(9) 0.0044(9)
C19 0.0234(11) 0.0377(11) 0.0395(12) -0.0007(9) 0.0009(9) 0.0011(9)
C20 0.0287(11) 0.0360(11) 0.0403(12) 0.0050(9) 0.0051(10) 0.0025(9)
C21 0.0332(12) 0.0377(11) 0.0295(11) 0.0050(9) 0.0051(9) 0.0045(10)
C22 0.0272(11) 0.0286(10) 0.0273(10) -0.0015(8) 0.0021(9) 0.0040(9)
C23 0.0333(13) 0.0566(15) 0.0553(15) 0.0169(12) 0.0072(11) -0.0029(11)
C24 0.0309(13) 0.0706(16) 0.0656(16) 0.0085(13) 0.0146(12) 0.0007(12)
C25 0.0574(18) 0.0500(16) 0.135(3) 0.0115(17) 0.0293(19) -0.0135(14)
C26 0.0451(17) 0.171(3) 0.074(2) 0.066(2) 0.0073(15) -0.018(2)
C27 0.0304(11) 0.0359(11) 0.0251(10) -0.0011(8) -0.0006(9) 0.0025(9)
C28 0.0440(13) 0.0415(12) 0.0325(11) -0.0002(9) -0.0085(10) -0.0096(11)
C29 0.0406(13) 0.0417(12) 0.0389(12) -0.0031(10) -0.0016(10) -0.0094(10)
C30 0.0486(14) 0.0474(14) 0.0517(14) -0.0070(11) 0.0065(12) -0.0041(12)
C31 0.0286(11) 0.0272(10) 0.0224(10) 0.0026(8) -0.0072(9) 0.0019(9)
C32 0.0268(11) 0.0318(11) 0.0205(9) 0.0002(8) -0.0043(8) 0.0012(9)
C33 0.0263(11) 0.0349(11) 0.0238(10) 0.0046(8) -0.0014(8) -0.0035(9)
C34 0.0308(11) 0.0299(11) 0.0245(10) 0.0020(8) -0.0050(9) 0.0010(9)
C35 0.0266(11) 0.0338(11) 0.0246(10) 0.0025(8) 0.0002(9) 0.0057(9)
C36 0.0241(10) 0.0335(11) 0.0210(10) 0.0039(8) -0.0034(8) 0.0007(9)
C37 0.0419(13) 0.0302(11) 0.0385(12) 0.0013(9) 0.0041(10) -0.0016(10)
C38 0.126(3) 0.0437(18) 0.254(5) -0.009(2) -0.123(4) -0.0142(19)
C39 0.251(5) 0.0410(16) 0.097(3) 0.0225(16) 0.098(3) 0.032(2)
C40 0.077(2) 0.0325(13) 0.135(3) -0.0008(15) 0.029(2) 0.0069(14)
C41 0.0248(10) 0.0344(11) 0.0338(11) 0.0078(9) -0.0002(9) 0.0031(9)
C42 0.0719(18) 0.0385(13) 0.0516(15) 0.0056(11) 0.0254(13) 0.0186(12)
C43 0.0433(13) 0.0326(13) 0.0436(13) -0.0047(10) 0.0089(11) 0.0015(11)
C44 0.0256(10) 0.0236(10) 0.0302(10) 0.0024(8) 0.0066(9) 0.0011(8)
C45 0.0215(10) 0.0317(11) 0.0285(10) 0.0037(8) 0.0026(8) 0.0015(8)
C46 0.0249(10) 0.0337(11) 0.0279(10) 0.0008(8) -0.0010(9) -0.0045(9)
C47 0.0259(10) 0.0291(10) 0.0292(10) 0.0015(8) 0.0040(9) -0.0017(9)
C48 0.0282(11) 0.0320(11) 0.0273(10) 0.0063(8) 0.0006(9) 0.0023(9)
C49 0.0263(10) 0.0311(11) 0.0251(10) -0.0006(8) 0.0044(8) -0.0005(9)
C50 0.0364(12) 0.0272(10) 0.0338(11) 0.0018(9) -0.0009(9) -0.0024(9)
C51 0.089(2) 0.0410(14) 0.085(2) 0.0107(13) -0.0391(18) -0.0251(15)
C52 0.0608(17) 0.0338(13) 0.100(2) -0.0113(14) 0.0206(16) -0.0037(13)
C53 0.091(2) 0.0383(13) 0.0480(15) 0.0038(11) 0.0138(14) -0.0172(13)
C54 0.0346(12) 0.0311(11) 0.0251(10) 0.0012(8) 0.0050(9) 0.0003(9)

loop_
_atom_type_symbol
_atom_type_description
_atom_type_scat_dispersion_real
_atom_type_scat_dispersion_imag
_atom_type_scat_source
C C 0.0033 0.0016 'International Tables Vol C Tables 4.2.6.8 and 6.1.1.4'
H H 0.0000 0.0000 'International Tables Vol C Tables 4.2.6.8 and 6.1.1.4'
N N 0.0061 0.0033 'International Tables Vol C Tables 4.2.6.8 and 6.1.1.4'
O O 0.0106 0.0060 'International Tables Vol C Tables 4.2.6.8 and 6.1.1.4'

loop_
_geom_angle_atom_site_label_1
_geom_angle_atom_site_label_2
_geom_angle_atom_site_label_3
_geom_angle
C4 O1 C1 111.43(13)
C17 O2 C15 117.51(15)
C31 O3 C28 113.83(13)
C44 O4 C42 112.01(16)
O1 C1 C2 110.06(15)
O1 C1 H1A 109.6
C2 C1 H1A 109.6
O1 C1 H1B 109.6
C2 C1 H1B 109.6
H1A C1 H1B 108.2
C1 C2 C3 110.78(18)
C1 C2 H2A 109.5
C3 C2 H2A 109.5
C1 C2 H2B 109.5
C3 C2 H2B 109.5
H2A C2 H2B 108.1
C2 C3 H3A 109.5
C2 C3 H3B 109.5
H3A C3 H3B 109.5
C2 C3 H3C 109.5
H3A C3 H3C 109.5
H3B C3 H3C 109.5
C5 C4 O1 119.27(18)
C5 C4 C9 121.29(17)
O1 C4 C9 119.43(17)
C4 C5 C6 117.92(19)
C4 C5 C54 120.40(16)
C6 C5 C54 121.69(18)
C5 C6 C7 122.80(19)
C5 C6 H6 118.6
C7 C6 H6 118.6
C8 C7 C6 116.84(18)
C8 C7 C10 121.3(2)
C6 C7 C10 121.68(19)
C9 C8 C7 122.4(2)
C9 C8 H8 118.8
C7 C8 H8 118.8
C8 C9 C4 118.33(19)
C8 C9 C14 120.26(19)
C4 C9 C14 121.35(17)
C11 C10 C13 107.6(2)
C11 C10 C7 112.13(19)
C13 C10 C7 111.70(19)
C11 C10 C12 110.0(2)
C13 C10 C12 108.2(2)
C7 C10 C12 107.15(17)
C10 C11 H11A 109.5
C10 C11 H11B 109.5
H11A C11 H11B 109.5
C10 C11 H11C 109.5
H11A C11 H11C 109.5
H11B C11 H11C 109.5
C10 C12 H12A 109.5
C10 C12 H12B 109.5
H12A C12 H12B 109.5
C10 C12 H12C 109.5
H12A C12 H12C 109.5
H12B C12 H12C 109.5
C10 C13 H13A 109.5
C10 C13 H13B 109.5
H13A C13 H13B 109.5
C10 C13 H13C 109.5
H13A C13 H13C 109.5
H13B C13 H13C 109.5
C9 C14 C18 111.92(15)
C9 C14 H14A 109.2
C18 C14 H14A 109.2
C9 C14 H14B 109.2
C18 C14 H14B 109.2
H14A C14 H14B 107.9
O2 C15 C16 114.62(17)
O2 C15 H15A 108.6
C16 C15 H15A 108.6
O2 C15 H15B 108.6
C16 C15 H15B 108.6
H15A C15 H15B 107.6
N1 C16 C15 176.5(2)
C22 C17 C18 121.44(18)
C22 C17 O2 117.65(16)
C18 C17 O2 120.62(16)
C19 C18 C17 117.71(18)
C19 C18 C14 120.59(17)
C17 C18 C14 121.58(18)
C18 C19 C20 123.25(19)
C18 C19 H19 118.4
C20 C19 H19 118.4
C19 C20 C21 116.62(19)
C19 C20 C23 120.11(18)
C21 C20 C23 123.20(18)
C22 C21 C20 122.50(18)
C22 C21 H21 118.7
C20 C21 H21 118.7
C17 C22 C21 118.46(17)
C17 C22 C27 120.81(18)
C21 C22 C27 120.67(17)
C25 C23 C24 109.8(2)
C25 C23 C20 108.9(2)
C24 C23 C20 109.65(18)
C25 C23 C26 109.7(2)
C24 C23 C26 107.1(2)
C20 C23 C26 111.69(19)
C23 C24 H24A 109.5
C23 C24 H24B 109.5
H24A C24 H24B 109.5
C23 C24 H24C 109.5
H24A C24 H24C 109.5
H24B C24 H24C 109.5
C23 C25 H25A 109.5
C23 C25 H25B 109.5
H25A C25 H25B 109.5
C23 C25 H25C 109.5
H25A C25 H25C 109.5
H25B C25 H25C 109.5
C23 C26 H26A 109.5
C23 C26 H26B 109.5
H26A C26 H26B 109.5
C23 C26 H26C 109.5
H26A C26 H26C 109.5
H26B C26 H26C 109.5
C32 C27 C22 113.12(15)
C32 C27 H27A 109.0
C22 C27 H27A 109.0
C32 C27 H27B 109.0
C22 C27 H27B 109.0
H27A C27 H27B 107.8
O3 C28 C29 109.09(16)
O3 C28 H28A 109.9
C29 C28 H28A 109.9
O3 C28 H28B 109.9
C29 C28 H28B 109.9
H28A C28 H28B 108.3
C28 C29 C30 112.41(18)
C28 C29 H29A 109.1
C30 C29 H29A 109.1
C28 C29 H29B 109.1
C30 C29 H29B 109.1
H29A C29 H29B 107.9
C29 C30 H30A 109.5
C29 C30 H30B 109.5
H30A C30 H30B 109.5
C29 C30 H30C 109.5
H30A C30 H30C 109.5
H30B C30 H30C 109.5
C36 C31 O3 118.32(17)
C36 C31 C32 121.15(17)
O3 C31 C32 120.42(17)
C33 C32 C31 117.96(18)
C33 C32 C27 119.93(18)
C31 C32 C27 122.06(17)
C32 C33 C34 122.76(19)
C32 C33 H33 118.6
C34 C33 H33 118.6
C35 C34 C33 116.92(17)
C35 C34 C37 122.46(18)
C33 C34 C37 120.60(18)
C36 C35 C34 122.45(19)
C36 C35 H35 118.8
C34 C35 H35 118.8
C35 C36 C31 118.49(18)
C35 C36 C41 121.27(18)
C31 C36 C41 120.20(17)
C38 C37 C39 111.8(3)
C38 C37 C40 108.6(3)
C39 C37 C40 105.3(2)
C38 C37 C34 109.42(18)
C39 C37 C34 109.29(18)
C40 C37 C34 112.36(19)
C37 C38 H38A 109.5
C37 C38 H38B 109.5
H38A C38 H38B 109.5
C37 C38 H38C 109.5
H38A C38 H38C 109.5
H38B C38 H38C 109.5
C37 C39 H39A 109.5
C37 C39 H39B 109.5
H39A C39 H39B 109.5
C37 C39 H39C 109.5
H39A C39 H39C 109.5
H39B C39 H39C 109.5
C37 C40 H40A 109.5
C37 C40 H40B 109.5
H40A C40 H40B 109.5
C37 C40 H40C 109.5
H40A C40 H40C 109.5
H40B C40 H40C 109.5
C36 C41 C45 112.37(15)
C36 C41 H41A 109.1
C45 C41 H41A 109.1
C36 C41 H41B 109.1
C45 C41 H41B 109.1
H41A C41 H41B 107.9
O4 C42 C43 109.99(19)
O4 C42 H42A 109.7
C43 C42 H42A 109.7
O4 C42 H42B 109.7
C43 C42 H42B 109.7
H42A C42 H42B 108.2
N2 C43 C42 176.1(3)
C45 C44 C49 122.26(16)
C45 C44 O4 118.23(15)
C49 C44 O4 119.50(15)
C44 C45 C46 117.90(16)
C44 C45 C41 121.47(16)
C46 C45 C41 120.60(16)
C45 C46 C47 122.40(17)
C45 C46 H46 118.8
C47 C46 H46 118.8
C48 C47 C46 116.84(16)
C48 C47 C50 120.60(16)
C46 C47 C50 122.49(16)
C49 C48 C47 123.10(17)
C49 C48 H48 118.5
C47 C48 H48 118.5
C48 C49 C44 117.26(16)
C48 C49 C54 120.59(16)
C44 C49 C54 122.12(16)
C53 C50 C51 108.7(2)
C53 C50 C47 110.68(16)
C51 C50 C47 112.48(16)
C53 C50 C52 108.11(19)
C51 C50 C52 108.4(2)
C47 C50 C52 108.34(17)
C50 C51 H51A 109.5
C50 C51 H51B 109.5
H51A C51 H51B 109.5
C50 C51 H51C 109.5
H51A C51 H51C 109.5
H51B C51 H51C 109.5
C50 C52 H52A 109.5
C50 C52 H52B 109.5
H52A C52 H52B 109.5
C50 C52 H52C 109.5
H52A C52 H52C 109.5
H52B C52 H52C 109.5
C50 C53 H53A 109.5
C50 C53 H53B 109.5
H53A C53 H53B 109.5
C50 C53 H53C 109.5
H53A C53 H53C 109.5
H53B C53 H53C 109.5
C49 C54 C5 113.24(15)
C49 C54 H54A 108.9
C5 C54 H54A 108.9
C49 C54 H54B 108.9
C5 C54 H54B 108.9
H54A C54 H54B 107.7

loop_
_geom_bond_atom_site_label_1
_geom_bond_atom_site_label_2
_geom_bond_distance
O1 C4 1.394(2)
O1 C1 1.436(2)
O2 C17 1.402(2)
O2 C15 1.411(2)
O3 C31 1.393(2)
O3 C28 1.437(2)
O4 C44 1.398(2)
O4 C42 1.419(3)
N1 C16 1.143(3)
N2 C43 1.134(3)
C1 C2 1.487(3)
C1 H1A 0.9900
C1 H1B 0.9900
C2 C3 1.526(3)
C2 H2A 0.9900
C2 H2B 0.9900
C3 H3A 0.9800
C3 H3B 0.9800
C3 H3C 0.9800
C4 C5 1.386(3)
C4 C9 1.399(3)
C5 C6 1.393(3)
C5 C54 1.516(3)
C6 C7 1.394(3)
C6 H6 0.9500
C7 C8 1.393(3)
C7 C10 1.531(3)
C8 C9 1.386(3)
C8 H8 0.9500
C9 C14 1.518(3)
C10 C11 1.513(4)
C10 C13 1.518(3)
C10 C12 1.540(3)
C11 H11A 0.9800
C11 H11B 0.9800
C11 H11C 0.9800
C12 H12A 0.9800
C12 H12B 0.9800
C12 H12C 0.9800
C13 H13A 0.9800
C13 H13B 0.9800
C13 H13C 0.9800
C14 C18 1.518(3)
C14 H14A 0.9900
C14 H14B 0.9900
C15 C16 1.468(3)
C15 H15A 0.9900
C15 H15B 0.9900
C17 C22 1.388(3)
C17 C18 1.398(3)
C18 C19 1.386(3)
C19 C20 1.394(3)
C19 H19 0.9500
C20 C21 1.394(3)
C20 C23 1.533(3)
C21 C22 1.389(3)
C21 H21 0.9500
C22 C27 1.514(3)
C23 C25 1.525(4)
C23 C24 1.532(3)
C23 C26 1.535(3)
C24 H24A 0.9800
C24 H24B 0.9800
C24 H24C 0.9800
C25 H25A 0.9800
C25 H25B 0.9800
C25 H25C 0.9800
C26 H26A 0.9800
C26 H26B 0.9800
C26 H26C 0.9800
C27 C32 1.511(3)
C27 H27A 0.9900
C27 H27B 0.9900
C28 C29 1.503(3)
C28 H28A 0.9900
C28 H28B 0.9900
C29 C30 1.513(3)
C29 H29A 0.9900
C29 H29B 0.9900
C30 H30A 0.9800
C30 H30B 0.9800
C30 H30C 0.9800
C31 C36 1.392(3)
C31 C32 1.398(3)
C32 C33 1.390(2)
C33 C34 1.395(3)
C33 H33 0.9500
C34 C35 1.393(3)
C34 C37 1.532(3)
C35 C36 1.389(3)
C35 H35 0.9500
C36 C41 1.517(3)
C37 C38 1.489(3)
C37 C39 1.510(3)
C37 C40 1.517(3)
C38 H38A 0.9800
C38 H38B 0.9800
C38 H38C 0.9800
C39 H39A 0.9800
C39 H39B 0.9800
C39 H39C 0.9800
C40 H40A 0.9800
C40 H40B 0.9800
C40 H40C 0.9800
C41 C45 1.521(2)
C41 H41A 0.9900
C41 H41B 0.9900
C42 C43 1.450(3)
C42 H42A 0.9900
C42 H42B 0.9900
C44 C45 1.388(2)
C44 C49 1.393(2)
C45 C46 1.390(3)
C46 C47 1.396(2)
C46 H46 0.9500
C47 C48 1.394(2)
C47 C50 1.531(3)
C48 C49 1.388(2)
C48 H48 0.9500
C49 C54 1.515(3)
C50 C53 1.518(3)
C50 C51 1.526(3)
C50 C52 1.533(3)
C51 H51A 0.9800
C51 H51B 0.9800
C51 H51C 0.9800
C52 H52A 0.9800
C52 H52B 0.9800
C52 H52C 0.9800
C53 H53A 0.9800
C53 H53B 0.9800
C53 H53C 0.9800
C54 H54A 0.9900
C54 H54B 0.9900

loop_
_geom_torsion_atom_site_label_1
_geom_torsion_atom_site_label_2
_geom_torsion_atom_site_label_3
_geom_torsion_atom_site_label_4
_geom_torsion
C4 O1 C1 C2 173.92(19)
O1 C1 C2 C3 -177.5(2)
C1 O1 C4 C5 98.86(19)
C1 O1 C4 C9 -81.9(2)
O1 C4 C5 C6 -175.04(14)
C9 C4 C5 C6 5.7(3)
O1 C4 C5 C54 5.0(2)
C9 C4 C5 C54 -174.19(16)
C4 C5 C6 C7 0.0(3)
C54 C5 C6 C7 179.93(16)
C5 C6 C7 C8 -4.7(3)
C5 C6 C7 C10 171.12(17)
C6 C7 C8 C9 4.0(3)
C10 C7 C8 C9 -171.90(17)
C7 C8 C9 C4 1.4(3)
C7 C8 C9 C14 -175.65(16)
C5 C4 C9 C8 -6.5(3)
O1 C4 C9 C8 174.32(15)
C5 C4 C9 C14 170.59(16)
O1 C4 C9 C14 -8.6(2)
C8 C7 C10 C11 -158.1(2)
C6 C7 C10 C11 26.3(3)
C8 C7 C10 C13 -37.2(3)
C6 C7 C10 C13 147.1(2)
C8 C7 C10 C12 81.1(3)
C6 C7 C10 C12 -94.5(3)
C8 C9 C14 C18 65.8(2)
C4 C9 C14 C18 -111.2(2)
C17 O2 C15 C16 63.9(2)
O2 C15 C16 N1 -162(4)
C15 O2 C17 C22 -102.99(19)
C15 O2 C17 C18 83.1(2)
C22 C17 C18 C19 1.3(3)
O2 C17 C18 C19 174.99(16)
C22 C17 C18 C14 -174.58(17)
O2 C17 C18 C14 -0.9(3)
C9 C14 C18 C19 -112.6(2)
C9 C14 C18 C17 63.2(2)
C17 C18 C19 C20 0.2(3)
C14 C18 C19 C20 176.20(19)
C18 C19 C20 C21 -1.2(3)
C18 C19 C20 C23 -178.45(19)
C19 C20 C21 C22 0.7(3)
C23 C20 C21 C22 177.84(19)
C18 C17 C22 C21 -1.8(3)
O2 C17 C22 C21 -175.65(16)
C18 C17 C22 C27 175.27(17)
O2 C17 C22 C27 1.4(3)
C20 C21 C22 C17 0.8(3)
C20 C21 C22 C27 -176.34(18)
C19 C20 C23 C25 63.2(3)
C21 C20 C23 C25 -113.8(2)
C19 C20 C23 C24 -57.0(3)
C21 C20 C23 C24 126.0(2)
C19 C20 C23 C26 -175.5(2)
C21 C20 C23 C26 7.5(3)
C17 C22 C27 C32 -64.8(2)
C21 C22 C27 C32 112.2(2)
C31 O3 C28 C29 170.67(17)
O3 C28 C29 C30 154.11(18)
C28 O3 C31 C36 -104.46(19)
C28 O3 C31 C32 79.4(2)
C36 C31 C32 C33 4.8(2)
O3 C31 C32 C33 -179.07(14)
C36 C31 C32 C27 -172.77(15)
O3 C31 C32 C27 3.3(2)
C22 C27 C32 C33 -62.7(2)
C22 C27 C32 C31 114.82(19)
C31 C32 C33 C34 -0.3(3)
C27 C32 C33 C34 177.36(16)
C32 C33 C34 C35 -3.3(3)
C32 C33 C34 C37 178.48(16)
C33 C34 C35 C36 2.6(3)
C37 C34 C35 C36 -179.23(16)
C34 C35 C36 C31 1.7(3)
C34 C35 C36 C41 -175.92(16)
O3 C31 C36 C35 178.31(14)
C32 C31 C36 C35 -5.5(2)
O3 C31 C36 C41 -4.0(2)
C32 C31 C36 C41 172.11(16)
C35 C34 C37 C38 -108.4(3)
C33 C34 C37 C38 69.7(3)
C35 C34 C37 C39 128.9(3)
C33 C34 C37 C39 -53.0(3)
C35 C34 C37 C40 12.3(3)
C33 C34 C37 C40 -169.6(2)
C35 C36 C41 C45 115.15(18)
C31 C36 C41 C45 -62.4(2)
C44 O4 C42 C43 152.25(18)
O4 C42 C43 N2 -150(4)
C42 O4 C44 C45 -98.9(2)
C42 O4 C44 C49 82.2(2)
C49 C44 C45 C46 -5.0(3)
O4 C44 C45 C46 176.20(17)
C49 C44 C45 C41 172.83(18)
O4 C44 C45 C41 -6.0(3)
C36 C41 C45 C44 -62.8(2)
C36 C41 C45 C46 114.9(2)
C44 C45 C46 C47 1.2(3)
C41 C45 C46 C47 -176.59(18)
C45 C46 C47 C48 2.7(3)
C45 C46 C47 C50 179.56(19)
C46 C47 C48 C49 -3.3(3)
C50 C47 C48 C49 179.83(19)
C47 C48 C49 C44 -0.2(3)
C47 C48 C49 C54 178.15(18)
C45 C44 C49 C48 4.4(3)
O4 C44 C49 C48 -176.73(17)
C45 C44 C49 C54 -173.86(18)
O4 C44 C49 C54 5.0(3)
C48 C47 C50 C53 -46.3(3)
C46 C47 C50 C53 137.0(2)
C48 C47 C50 C51 -168.0(2)
C46 C47 C50 C51 15.2(3)
C48 C47 C50 C52 72.1(2)
C46 C47 C50 C52 -104.6(2)
C48 C49 C54 C5 -115.0(2)
C44 C49 C54 C5 63.2(2)
C4 C5 C54 C49 66.5(2)
C6 C5 C54 C49 -113.45(19)
